data_7110755
loop_
_publ_author_name
'He, Guosen'
'Qin, Ying'
'Mok, K. F.'
'Leung, Pak-Hing'

_publ_section_title
;
 Metal ion effects on the asymmetric dimerization of
 1-phenyl-3,4-dimethylphosphole
;
_journal_issue 2
_journal_name_full 'Chemical Communications'
_journal_page_first 167
_journal_paper_doi 10.1039/a907846k
_journal_year 2000
_chemical_formula_sum 'C24 H26 Cl2 P2 Pt'
_chemical_formula_weight 642.38
_chemical_name_systematic
; 
 ? 
;
_space_group_IT_number 19
_symmetry_cell_setting orthorhombic
_symmetry_space_group_name_Hall 'P 2ac 2ab'
_symmetry_space_group_name_H-M 'P 21 21 21'
_atom_sites_solution_hydrogens geom
_atom_sites_solution_primary direct
_atom_sites_solution_secondary difmap
_audit_creation_method SHELXL
_cell_angle_alpha 90.00
_cell_angle_beta 90.00
_cell_angle_gamma 90.00
_cell_formula_units_Z 4
_cell_length_a 11.2881(2)
_cell_length_b 13.4782(3)
_cell_length_c 15.8181(4)
_cell_measurement_temperature 293(2)
_cell_volume 2406.62(9)
_computing_cell_refinement 'Siemens XSCANS'
_computing_data_collection 'Siemens XSCANS'
_computing_data_reduction 'Siemens SHELXTL'
_computing_molecular_graphics 'Siemens SHELXTL'
_computing_publication_material 'Siemens SHELXTL'
_computing_structure_refinement 'SHELXL-93 (Sheldrick, 1993)'
_computing_structure_solution 'SHELXS-86 (Sheldrick, 1990)'
_diffrn_ambient_temperature 293(2)
_diffrn_measurement_device 'Siemens P4'
_diffrn_measurement_method '\w scans'
_diffrn_radiation_monochromator graphite
_diffrn_radiation_source 'fine-focus sealed tube'
_diffrn_radiation_type MoK\a
_diffrn_radiation_wavelength 0.71073
_diffrn_reflns_av_R_equivalents 0.0272
_diffrn_reflns_av_sigmaI/netI 0.0434
_diffrn_reflns_limit_h_max 14
_diffrn_reflns_limit_h_min -13
_diffrn_reflns_limit_k_max 15
_diffrn_reflns_limit_k_min -17
_diffrn_reflns_limit_l_max 11
_diffrn_reflns_limit_l_min -20
_diffrn_reflns_number 14581
_diffrn_reflns_theta_max 27.06
_diffrn_reflns_theta_min 1.99
_exptl_absorpt_coefficient_mu 6.194
_exptl_absorpt_correction_T_max 0.928
_exptl_absorpt_correction_T_min 0.665
_exptl_absorpt_correction_type 'Sadabs (Sheldrick, 1996)'
_exptl_crystal_colour Colourless
_exptl_crystal_density_diffrn 1.773
_exptl_crystal_description 'Rectangular crystal fragment'
_exptl_crystal_F_000 1248
_exptl_crystal_size_max 0.20
_exptl_crystal_size_mid 0.14
_exptl_crystal_size_min 0.10
_refine_diff_density_max 0.763
_refine_diff_density_min -0.499
_refine_diff_density_rms 0.082
_refine_ls_abs_structure_details 'Flack H D (1983), Acta Cryst. A39, 876-881'
_refine_ls_abs_structure_Flack 0.009(4)
_refine_ls_extinction_method none
_refine_ls_goodness_of_fit_all 0.960
_refine_ls_goodness_of_fit_obs 0.972
_refine_ls_matrix_type full
_refine_ls_number_parameters 262
_refine_ls_number_reflns 5275
_refine_ls_number_restraints 0
_refine_ls_restrained_S_all 0.960
_refine_ls_restrained_S_obs 0.972
_refine_ls_R_factor_all 0.0228
_refine_ls_R_factor_obs 0.0199
_refine_ls_shift/esd_max -0.001
_refine_ls_shift/esd_mean 0.000
_refine_ls_structure_factor_coef Fsqd
_refine_ls_weighting_details 'w=1/[\s^2^(Fo^2^)+(0.0000P)^2^+0.0000P] where P=(Fo^2^+2Fc^2^)/3'
_refine_ls_weighting_scheme calc
_refine_ls_wR_factor_all 0.0443
_refine_ls_wR_factor_obs 0.0434
_reflns_number_observed 4951
_reflns_number_total 5275
_reflns_observed_criterion >2sigma(I)
_cod_data_source_file a907846ksup1.cif
_cod_data_source_block kf24a
_cod_depositor_comments
;
The following automatic conversions were performed:

'_symmetry_cell_setting' value 'Orthorhombic' changed to
'orthorhombic' according to
/home/saulius/struct/CIF-dictionaries/cif_core.dic dictionary named
'cif_core.dic' version 2.4.2 from 2011-04-26.

Automatic conversion script
Id: cif_fix_values 1891 2012-01-12 08:04:46Z andrius 

The following automatic conversions were performed:

'_refine_ls_weighting_scheme' value 'calc
w=1/[\s^2^(Fo^2^)+(0.0000P)^2^+0.0000P] where P=(Fo^2^+2Fc^2^)/3' was
changed to 'calc'. New tag '_refine_ls_weighting_details' was
created. The value of the new tag was set to
'w=1/[\s^2^(Fo^2^)+(0.0000P)^2^+0.0000P] where P=(Fo^2^+2Fc^2^)/3'.

Automatic conversion script
Id: cif_fix_values 3143 2015-03-26 13:38:13Z robertas 
;
_cod_original_sg_symbol_H-M P2(1)2(1)2(1)
_cod_database_code 7110755

loop_
_symmetry_equiv_pos_as_xyz
'x, y, z'
'-x+1/2, -y, z+1/2'
'-x, y+1/2, -z+1/2'
'x+1/2, -y+1/2, -z'

loop_
_atom_site_aniso_label
_atom_site_aniso_U_11
_atom_site_aniso_U_22
_atom_site_aniso_U_33
_atom_site_aniso_U_23
_atom_site_aniso_U_13
_atom_site_aniso_U_12
Pt 0.02542(7) 0.02464(7) 0.02265(6) 0.00245(7) -0.00103(7) -0.00183(6)
Cl1 0.0305(5) 0.0396(6) 0.0439(6) 0.0064(5) -0.0060(5) 0.0020(4)
Cl2 0.0403(7) 0.0440(6) 0.0565(7) 0.0238(6) -0.0076(6) -0.0148(5)
P1 0.0253(5) 0.0271(5) 0.0239(5) 0.0028(4) -0.0001(4) -0.0004(4)
P2 0.0264(5) 0.0279(5) 0.0247(5) 0.0017(4) 0.0021(5) -0.0023(4)
C1 0.031(2) 0.033(2) 0.021(2) 0.000(2) -0.002(2) -0.002(2)
C2 0.033(2) 0.037(2) 0.030(2) 0.009(2) -0.002(2) 0.001(2)
C3 0.034(2) 0.035(2) 0.036(2) 0.009(2) 0.006(2) 0.005(2)
C4 0.030(2) 0.026(2) 0.025(2) -0.001(2) 0.001(2) 0.002(2)
C5 0.030(2) 0.025(2) 0.027(2) 0.000(2) 0.000(2) -0.002(2)
C6 0.033(2) 0.030(2) 0.020(2) 0.0036(15) -0.001(2) -0.004(2)
C7 0.032(2) 0.032(2) 0.024(2) 0.002(2) 0.008(2) -0.005(2)
C8 0.030(2) 0.036(2) 0.032(2) -0.003(2) 0.005(2) -0.003(2)
C9 0.061(3) 0.050(3) 0.024(2) -0.009(2) 0.003(2) -0.005(3)
C10 0.049(3) 0.041(2) 0.030(2) 0.010(2) -0.005(3) -0.001(2)
C11 0.047(3) 0.072(4) 0.042(3) 0.005(3) -0.015(3) 0.017(3)
C12 0.043(3) 0.032(3) 0.073(4) 0.003(3) 0.002(3) 0.005(2)
C13 0.031(2) 0.030(2) 0.033(2) 0.005(2) -0.006(2) 0.002(2)
C14 0.033(2) 0.079(4) 0.032(2) -0.007(3) 0.002(2) -0.011(2)
C15 0.049(3) 0.087(4) 0.036(3) -0.010(3) 0.013(3) -0.005(3)
C16 0.031(3) 0.058(3) 0.058(3) 0.003(2) 0.018(3) 0.000(2)
C17 0.029(2) 0.047(2) 0.066(3) -0.003(3) 0.000(3) -0.003(2)
C18 0.034(2) 0.035(2) 0.042(2) -0.002(2) 0.001(2) -0.004(2)
C19 0.032(2) 0.027(2) 0.025(2) 0.004(2) -0.001(2) -0.001(2)
C20 0.041(3) 0.054(3) 0.040(3) -0.013(2) 0.009(2) -0.013(2)
C21 0.070(3) 0.052(3) 0.036(2) -0.011(3) -0.004(3) -0.013(3)
C22 0.040(3) 0.043(3) 0.064(3) -0.003(3) -0.017(3) -0.006(3)
C23 0.028(2) 0.054(3) 0.069(3) -0.012(3) 0.001(3) -0.009(2)
C24 0.030(2) 0.043(3) 0.044(3) -0.009(2) 0.003(2) -0.006(2)

loop_
_atom_site_label
_atom_site_type_symbol
_atom_site_fract_x
_atom_site_fract_y
_atom_site_fract_z
_atom_site_U_iso_or_equiv
_atom_site_thermal_displace_type
_atom_site_occupancy
_atom_site_calc_flag
_atom_site_refinement_flags
Pt Pt 1.211905(12) 0.646013(10) 0.408564(9) 0.02424(4) Uani 1 d .
Cl1 Cl 1.02827(9) 0.70888(8) 0.35744(8) 0.0380(2) Uani 1 d .
Cl2 Cl 1.31701(9) 0.77913(9) 0.34581(8) 0.0469(3) Uani 1 d .
P1 P 1.36948(9) 0.56752(7) 0.45825(6) 0.0254(2) Uani 1 d .
P2 P 1.11677(9) 0.53078(8) 0.48256(7) 0.0263(2) Uani 1 d .
C1 C 1.3951(3) 0.5453(3) 0.5746(2) 0.0285(9) Uani 1 d .
H1A H 1.4227(3) 0.6029(3) 0.6068(2) 0.034 Uiso 1 calc R
C2 C 1.4826(4) 0.4594(3) 0.5682(3) 0.0333(10) Uani 1 d .
C3 C 1.4466(4) 0.3951(3) 0.5085(3) 0.0348(10) Uani 1 d .
C4 C 1.3364(3) 0.4332(3) 0.4638(3) 0.0269(8) Uani 1 d .
H4A H 1.3195(3) 0.4017(3) 0.4093(3) 0.032 Uiso 1 calc R
C5 C 1.2278(3) 0.4423(3) 0.5245(2) 0.0273(8) Uani 1 d .
H5A H 1.1928(3) 0.3775(3) 0.5375(2) 0.033 Uiso 1 calc R
C6 C 1.2733(3) 0.4970(3) 0.6065(2) 0.0277(8) Uani 1 d .
C7 C 1.1802(3) 0.5724(3) 0.6340(3) 0.0293(9) Uani 1 d .
C8 C 1.0878(3) 0.5869(3) 0.5831(3) 0.0323(9) Uani 1 d .
H8A H 1.0189(3) 0.6208(3) 0.5975(3) 0.039 Uiso 1 calc R
C9 C 1.1979(4) 0.6276(3) 0.7155(3) 0.0451(11) Uani 1 d .
H9A H 1.2699(4) 0.6056(3) 0.7419(3) 0.068 Uiso 1 calc R
H9B H 1.1323(4) 0.6151(3) 0.7525(3) 0.068 Uiso 1 calc R
H9C H 1.2030(4) 0.6975(3) 0.7041(3) 0.068 Uiso 1 calc R
C10 C 1.2922(5) 0.4232(3) 0.6795(3) 0.0401(10) Uani 1 d .
H10A H 1.3507(5) 0.3751(3) 0.6634(3) 0.060 Uiso 1 calc R
H10B H 1.2189(5) 0.3902(3) 0.6918(3) 0.060 Uiso 1 calc R
H10C H 1.3188(5) 0.4583(3) 0.7287(3) 0.060 Uiso 1 calc R
C11 C 1.5842(4) 0.4511(4) 0.6281(3) 0.0539(14) Uani 1 d .
H11A H 1.5873(4) 0.5091(4) 0.6632(3) 0.081 Uiso 1 calc R
H11B H 1.6567(4) 0.4454(4) 0.5967(3) 0.081 Uiso 1 calc R
H11C H 1.5741(4) 0.3933(4) 0.6628(3) 0.081 Uiso 1 calc R
C12 C 1.4998(4) 0.2975(3) 0.4823(4) 0.0490(13) Uani 1 d .
H12A H 1.4533(4) 0.2691(3) 0.4377(4) 0.073 Uiso 1 calc R
H12B H 1.5007(4) 0.2532(3) 0.5298(4) 0.073 Uiso 1 calc R
H12C H 1.5793(4) 0.3080(3) 0.4628(4) 0.073 Uiso 1 calc R
C13 C 1.5107(3) 0.5875(3) 0.4083(3) 0.0312(8) Uani 1 d .
C14 C 1.5267(4) 0.5536(4) 0.3254(3) 0.0480(13) Uani 1 d .
H14A H 1.4655(4) 0.5212(4) 0.2974(3) 0.058 Uiso 1 calc R
C15 C 1.6354(4) 0.5690(4) 0.2852(3) 0.0571(14) Uani 1 d .
H15A H 1.6465(4) 0.5459(4) 0.2304(3) 0.069 Uiso 1 calc R
C16 C 1.7254(4) 0.6176(3) 0.3254(3) 0.0489(13) Uani 1 d .
H16A H 1.7975(4) 0.6271(3) 0.2981(3) 0.059 Uiso 1 calc R
C17 C 1.7096(4) 0.6527(3) 0.4071(3) 0.0474(10) Uani 1 d .
H17A H 1.7706(4) 0.6863(3) 0.4344(3) 0.057 Uiso 1 calc R
C18 C 1.6028(3) 0.6377(3) 0.4478(3) 0.0370(10) Uani 1 d .
H18A H 1.5924(3) 0.6615(3) 0.5025(3) 0.044 Uiso 1 calc R
C19 C 0.9914(3) 0.4659(3) 0.4387(3) 0.0280(9) Uani 1 d .
C20 C 1.0031(4) 0.4173(4) 0.3625(3) 0.0453(13) Uani 1 d .
H20A H 1.0751(4) 0.4193(4) 0.3339(3) 0.054 Uiso 1 calc R
C21 C 0.9077(5) 0.3650(4) 0.3276(3) 0.0528(13) Uani 1 d .
H21A H 0.9166(5) 0.3312(4) 0.2767(3) 0.063 Uiso 1 calc R
C22 C 0.8019(4) 0.3640(4) 0.3690(3) 0.0491(12) Uani 1 d .
H22A H 0.7381(4) 0.3298(4) 0.3459(3) 0.059 Uiso 1 calc R
C23 C 0.7888(5) 0.4133(3) 0.4448(3) 0.0505(12) Uani 1 d .
H23A H 0.7159(5) 0.4123(3) 0.4723(3) 0.061 Uiso 1 calc R
C24 C 0.8835(4) 0.4648(3) 0.4810(3) 0.0391(11) Uani 1 d .
H24A H 0.8745(4) 0.4976(3) 0.5323(3) 0.047 Uiso 1 calc R

loop_
_atom_type_symbol
_atom_type_description
_atom_type_scat_dispersion_real
_atom_type_scat_dispersion_imag
_atom_type_scat_source
C C 0.0033 0.0016 'International Tables Vol C Tables 4.2.6.8 and 6.1.1.4'
H H 0.0000 0.0000 'International Tables Vol C Tables 4.2.6.8 and 6.1.1.4'
P P 0.1023 0.0942 'International Tables Vol C Tables 4.2.6.8 and 6.1.1.4'
Cl Cl 0.1484 0.1585 'International Tables Vol C Tables 4.2.6.8 and 6.1.1.4'
Pt Pt -1.7033 8.3905 'International Tables Vol C Tables 4.2.6.8 and 6.1.1.4'

loop_
_geom_angle_atom_site_label_1
_geom_angle_atom_site_label_2
_geom_angle_atom_site_label_3
_geom_angle
P1 Pt P2 82.37(4)
P1 Pt Cl2 96.22(4)
P2 Pt Cl2 172.90(4)
P1 Pt Cl1 171.97(4)
P2 Pt Cl1 90.39(4)
Cl2 Pt Cl1 91.38(4)
C13 P1 C4 110.2(2)
C13 P1 C1 108.4(2)
C4 P1 C1 80.2(2)
C13 P1 Pt 118.97(14)
C4 P1 Pt 108.81(13)
C1 P1 Pt 123.05(13)
C8 P2 C19 113.8(2)
C8 P2 C5 94.4(2)
C19 P2 C5 110.9(2)
C8 P2 Pt 105.14(13)
C19 P2 Pt 121.08(13)
C5 P2 Pt 108.16(13)
C2 C1 C6 105.6(3)
C2 C1 P1 98.9(3)
C6 C1 P1 103.9(2)
C3 C2 C11 129.0(4)
C3 C2 C1 109.8(4)
C11 C2 C1 120.9(4)
C2 C3 C12 129.5(4)
C2 C3 C4 110.9(4)
C12 C3 C4 119.6(4)
C3 C4 C5 112.5(3)
C3 C4 P1 100.8(3)
C5 C4 P1 96.4(2)
C4 C5 C6 106.6(3)
C4 C5 P2 111.2(3)
C6 C5 P2 102.3(2)
C7 C6 C10 108.2(3)
C7 C6 C5 108.7(3)
C10 C6 C5 111.1(3)
C7 C6 C1 114.3(3)
C10 C6 C1 112.4(3)
C5 C6 C1 102.1(3)
C8 C7 C9 123.4(4)
C8 C7 C6 117.7(4)
C9 C7 C6 118.8(4)
C7 C8 P2 109.4(3)
C18 C13 C14 118.9(4)
C18 C13 P1 122.6(4)
C14 C13 P1 118.5(3)
C15 C14 C13 119.4(4)
C16 C15 C14 120.8(5)
C15 C16 C17 120.1(4)
C18 C17 C16 119.7(5)
C17 C18 C13 121.0(4)
C20 C19 C24 120.0(4)
C20 C19 P2 119.5(3)
C24 C19 P2 120.6(3)
C19 C20 C21 120.7(4)
C22 C21 C20 119.4(4)
C21 C22 C23 120.5(5)
C22 C23 C24 120.8(5)
C19 C24 C23 118.7(4)

loop_
_geom_bond_atom_site_label_1
_geom_bond_atom_site_label_2
_geom_bond_distance
Pt P1 2.2137(10)
Pt P2 2.2216(10)
Pt Cl2 2.3689(10)
Pt Cl1 2.3809(10)
P1 C13 1.799(4)
P1 C4 1.850(4)
P1 C1 1.887(4)
P2 C8 1.791(4)
P2 C19 1.802(4)
P2 C5 1.854(4)
C1 C2 1.525(6)
C1 C6 1.602(5)
C2 C3 1.345(6)
C2 C11 1.491(6)
C3 C12 1.504(6)
C3 C4 1.519(6)
C4 C5 1.562(5)
C5 C6 1.578(5)
C6 C7 1.526(5)
C6 C10 1.538(5)
C7 C8 1.332(5)
C7 C9 1.502(6)
C13 C18 1.389(6)
C13 C14 1.400(7)
C14 C15 1.398(6)
C15 C16 1.367(7)
C16 C17 1.388(7)
C17 C18 1.381(6)
C19 C20 1.379(6)
C19 C24 1.390(6)
C20 C21 1.400(6)
C21 C22 1.362(7)
C22 C23 1.380(7)
C23 C24 1.397(6)
